data_4111889
loop_
_publ_author_name
'Nanfeng Zheng'
'Xianhui Bu'
'Haiwei Lu'
'Qichun Zhang'
'Pingyun Feng'

_publ_section_title
;
 Crystalline Superlattices from Single-Sized Quantum Dots
;
_journal_name_full 'Journal of the American Chemical Society'
_journal_page_first 11963
_journal_page_last 11965
_journal_paper_doi 10.1021/ja053588o
_journal_volume 127
_journal_year 2005
_chemical_formula_sum 'C384 H328 Cd54 O4 P4 S48 Se32'
_chemical_formula_weight 15265.54
_chemical_name_common MOL-1CdS-TPhP
_chemical_name_systematic
; 
 ? 
;
_space_group_IT_number 219
_symmetry_cell_setting cubic
_symmetry_space_group_name_Hall 'F -4a 2 3'
_symmetry_space_group_name_H-M 'F -4 3 c'
_atom_sites_solution_hydrogens geom
_atom_sites_solution_primary direct
_atom_sites_solution_secondary difmap
_audit_creation_method SHELXL-97
_cell_angle_alpha 90.00
_cell_angle_beta 90.00
_cell_angle_gamma 90.00
_cell_formula_units_Z 8
_cell_length_a 48.248(3)
_cell_length_b 48.248(3)
_cell_length_c 48.248(3)
_cell_measurement_temperature 293(2)
_cell_volume 112315(12)
_computing_structure_refinement 'SHELXL-97 (Sheldrick, 1997)'
_computing_structure_solution 'SHELXS-97 (Sheldrick, 1990)'
_diffrn_ambient_temperature 293(2)
_diffrn_measured_fraction_theta_full 0.998
_diffrn_measured_fraction_theta_max 0.998
_diffrn_radiation_monochromator graphite
_diffrn_radiation_source 'fine-focus sealed tube'
_diffrn_radiation_type MoK\a
_diffrn_radiation_wavelength 0.71073
_diffrn_reflns_av_R_equivalents 0.1429
_diffrn_reflns_av_sigmaI/netI 0.0497
_diffrn_reflns_limit_h_max 48
_diffrn_reflns_limit_h_min -36
_diffrn_reflns_limit_k_max 48
_diffrn_reflns_limit_k_min -41
_diffrn_reflns_limit_l_max 36
_diffrn_reflns_limit_l_min -48
_diffrn_reflns_number 106215
_diffrn_reflns_theta_full 20.95
_diffrn_reflns_theta_max 20.95
_diffrn_reflns_theta_min 0.84
_exptl_absorpt_coefficient_mu 4.296
_exptl_crystal_density_diffrn 1.806
_exptl_crystal_F_000 57376
_refine_diff_density_max 2.214
_refine_diff_density_min -2.209
_refine_diff_density_rms 0.557
_refine_ls_abs_structure_details 'Flack H D (1983), Acta Cryst. A39, 876-881'
_refine_ls_abs_structure_Flack -0.1(2)
_refine_ls_extinction_coef 0.0000060(15)
_refine_ls_extinction_expression Fc^*^=kFc[1+0.001xFc^2^\l^3^/sin(2\q)]^-1/4^
_refine_ls_extinction_method SHELXL
_refine_ls_goodness_of_fit_ref 1.796
_refine_ls_hydrogen_treatment mixed
_refine_ls_matrix_type full
_refine_ls_number_parameters 140
_refine_ls_number_reflns 5015
_refine_ls_number_restraints 72
_refine_ls_restrained_S_all 1.789
_refine_ls_R_factor_all 0.2041
_refine_ls_R_factor_gt 0.1034
_refine_ls_shift/su_max 0.251
_refine_ls_shift/su_mean 0.025
_refine_ls_structure_factor_coef Fsqd
_refine_ls_weighting_details 'calc w=1/[\s^2^(Fo^2^)+(0.1525P)^2^+0.0000P] where P=(Fo^2^+2Fc^2^)/3'
_refine_ls_weighting_scheme calc
_refine_ls_wR_factor_gt 0.3496
_refine_ls_wR_factor_ref 0.4042
_reflns_number_gt 2295
_reflns_number_total 5015
_reflns_threshold_expression >2sigma(I)
_cod_data_source_file ja053588osi20050701_084617_2.cif
_cod_data_source_block MOL-1CdS-TPhP
_cod_original_cell_volume 112312(12)
_cod_database_code 4111889

loop_
_symmetry_equiv_pos_as_xyz
'x, y, z'
'-x, -y, z'
'-x, y, -z'
'x, -y, -z'
'z, x, y'
'z, -x, -y'
'-z, -x, y'
'-z, x, -y'
'y, z, x'
'-y, z, -x'
'y, -z, -x'
'-y, -z, x'
'y+1/2, x+1/2, z+1/2'
'-y+1/2, -x+1/2, z+1/2'
'y+1/2, -x+1/2, -z+1/2'
'-y+1/2, x+1/2, -z+1/2'
'x+1/2, z+1/2, y+1/2'
'-x+1/2, z+1/2, -y+1/2'
'-x+1/2, -z+1/2, y+1/2'
'x+1/2, -z+1/2, -y+1/2'
'z+1/2, y+1/2, x+1/2'
'z+1/2, -y+1/2, -x+1/2'
'-z+1/2, y+1/2, -x+1/2'
'-z+1/2, -y+1/2, x+1/2'
'x, y+1/2, z+1/2'
'-x, -y+1/2, z+1/2'
'-x, y+1/2, -z+1/2'
'x, -y+1/2, -z+1/2'
'z, x+1/2, y+1/2'
'z, -x+1/2, -y+1/2'
'-z, -x+1/2, y+1/2'
'-z, x+1/2, -y+1/2'
'y, z+1/2, x+1/2'
'-y, z+1/2, -x+1/2'
'y, -z+1/2, -x+1/2'
'-y, -z+1/2, x+1/2'
'y+1/2, x+1, z+1'
'-y+1/2, -x+1, z+1'
'y+1/2, -x+1, -z+1'
'-y+1/2, x+1, -z+1'
'x+1/2, z+1, y+1'
'-x+1/2, z+1, -y+1'
'-x+1/2, -z+1, y+1'
'x+1/2, -z+1, -y+1'
'z+1/2, y+1, x+1'
'z+1/2, -y+1, -x+1'
'-z+1/2, y+1, -x+1'
'-z+1/2, -y+1, x+1'
'x+1/2, y, z+1/2'
'-x+1/2, -y, z+1/2'
'-x+1/2, y, -z+1/2'
'x+1/2, -y, -z+1/2'
'z+1/2, x, y+1/2'
'z+1/2, -x, -y+1/2'
'-z+1/2, -x, y+1/2'
'-z+1/2, x, -y+1/2'
'y+1/2, z, x+1/2'
'-y+1/2, z, -x+1/2'
'y+1/2, -z, -x+1/2'
'-y+1/2, -z, x+1/2'
'y+1, x+1/2, z+1'
'-y+1, -x+1/2, z+1'
'y+1, -x+1/2, -z+1'
'-y+1, x+1/2, -z+1'
'x+1, z+1/2, y+1'
'-x+1, z+1/2, -y+1'
'-x+1, -z+1/2, y+1'
'x+1, -z+1/2, -y+1'
'z+1, y+1/2, x+1'
'z+1, -y+1/2, -x+1'
'-z+1, y+1/2, -x+1'
'-z+1, -y+1/2, x+1'
'x+1/2, y+1/2, z'
'-x+1/2, -y+1/2, z'
'-x+1/2, y+1/2, -z'
'x+1/2, -y+1/2, -z'
'z+1/2, x+1/2, y'
'z+1/2, -x+1/2, -y'
'-z+1/2, -x+1/2, y'
'-z+1/2, x+1/2, -y'
'y+1/2, z+1/2, x'
'-y+1/2, z+1/2, -x'
'y+1/2, -z+1/2, -x'
'-y+1/2, -z+1/2, x'
'y+1, x+1, z+1/2'
'-y+1, -x+1, z+1/2'
'y+1, -x+1, -z+1/2'
'-y+1, x+1, -z+1/2'
'x+1, z+1, y+1/2'
'-x+1, z+1, -y+1/2'
'-x+1, -z+1, y+1/2'
'x+1, -z+1, -y+1/2'
'z+1, y+1, x+1/2'
'z+1, -y+1, -x+1/2'
'-z+1, y+1, -x+1/2'
'-z+1, -y+1, x+1/2'

loop_
_atom_site_label
_atom_site_type_symbol
_atom_site_fract_x
_atom_site_fract_y
_atom_site_fract_z
_atom_site_U_iso_or_equiv
_atom_site_adp_type
_atom_site_occupancy
_atom_site_symmetry_multiplicity
_atom_site_calc_flag
_atom_site_refinement_flags
Cd1 Cd 0.5000 0.5000 0.56053(6) 0.0588(11) Uani 1 2 d S
Cd2 Cd 0.56087(6) 0.56087(6) 0.56087(6) 0.0872(17) Uani 1 3 d S
Cd3 Cd 0.44023(6) 0.55977(6) 0.55977(6) 0.0709(15) Uani 1 3 d S
Cd4 Cd 0.50095(7) 0.55911(5) 0.62170(6) 0.0870(12) Uani 1 1 d .
Cd5 Cd 0.42152(7) 0.58227(7) 0.64047(7) 0.1093(15) Uani 1 1 d .
Cd6 Cd 0.43599(6) 0.49885(7) 0.61944(6) 0.0897(12) Uani 1 1 d .
Cd7 Cd 0.35773(7) 0.64227(7) 0.64227(7) 0.151(3) Uani 1 3 d S
S1 S 0.4100(2) 0.5900(2) 0.5900(2) 0.092(6) Uani 1 3 d S
S2 S 0.4716(2) 0.5878(2) 0.6555(2) 0.092(3) Uani 1 1 d .
S3 S 0.3907(3) 0.6122(3) 0.6707(3) 0.152(6) Uani 1 1 d .
S4 S 0.53068(16) 0.53068(16) 0.53068(16) 0.053(4) Uani 1 3 d S
S5 S 0.4016(2) 0.5332(3) 0.6408(2) 0.102(4) Uani 1 1 d .
S6 S 0.40584(18) 0.46838(19) 0.58913(19) 0.074(3) Uani 1 1 d .
S7 S 0.46906(16) 0.52911(17) 0.59132(16) 0.056(3) Uani 1 1 d .
S8 S 0.4678(2) 0.4724(2) 0.6516(2) 0.089(3) Uani 1 1 d .
O1 O 0.3280(5) 0.6720(5) 0.6720(5) 0.100(13) Uiso 1 3 d S
C11 C 0.4163(5) 0.6374(3) 0.6890(7) 0.32(4) Uiso 1 1 d GD
C12 C 0.4203(5) 0.6357(3) 0.7175(6) 0.45(7) Uiso 1 1 d GD
C13 C 0.4413(5) 0.6509(3) 0.7300(7) 0.44(7) Uiso 1 1 d GD
C14 C 0.4582(6) 0.6679(3) 0.7141(7) 0.49(8) Uiso 1 1 d GD
C15 C 0.4542(6) 0.6696(3) 0.6856(7) 0.35(5) Uiso 1 1 d GD
C16 C 0.4332(6) 0.6543(3) 0.6731(7) 0.31(4) Uiso 1 1 d GD
C21 C 0.3893(3) 0.5246(4) 0.6747(5) 0.23(3) Uiso 1 1 d GD
C22 C 0.3866(3) 0.5430(4) 0.6947(5) 0.32(4) Uiso 1 1 d GD
C23 C 0.3824(3) 0.5366(4) 0.7208(6) 0.27(3) Uiso 1 1 d GD
C24 C 0.3807(3) 0.5103(4) 0.7265(5) 0.19(2) Uiso 1 1 d GD
C25 C 0.3831(3) 0.4890(4) 0.7093(5) 0.80(16) Uiso 1 1 d GD
C26 C 0.3873(3) 0.4993(4) 0.6840(5) 0.55(8) Uiso 1 1 d GD
C31 C 0.4476(4) 0.4469(3) 0.6692(4) 0.105(13) Uiso 1 1 d GD
C32 C 0.4582(4) 0.4412(3) 0.6948(5) 0.28(4) Uiso 1 1 d GD
C33 C 0.4432(4) 0.4228(3) 0.7103(5) 0.26(3) Uiso 1 1 d GD
C34 C 0.4191(5) 0.4111(3) 0.7003(6) 0.22(3) Uiso 1 1 d GD
C35 C 0.4099(5) 0.4180(3) 0.6739(6) 0.29(4) Uiso 1 1 d GD
C36 C 0.4240(5) 0.4365(3) 0.6568(5) 0.147(19) Uiso 1 1 d GD
C41 C 0.4684(3) 0.5679(3) 0.6875(4) 0.108(13) Uiso 1 1 d GD
C42 C 0.4687(3) 0.5813(3) 0.7129(4) 0.16(2) Uiso 1 1 d GD
C43 C 0.4677(4) 0.5621(3) 0.7351(4) 0.21(2) Uiso 1 1 d GD
C44 C 0.4666(3) 0.5333(3) 0.7355(4) 0.17(2) Uiso 1 1 d GD
C45 C 0.4662(2) 0.5211(3) 0.7092(4) 0.122(15) Uiso 1 1 d GD
C46 C 0.4672(3) 0.5392(3) 0.6866(4) 0.094(12) Uiso 1 1 d GD
P1 P 0.3372(16) 0.4616(16) 0.6395(15) 0.59(7) Uiso 0.80(9) 1 d P

loop_
_atom_site_aniso_label
_atom_site_aniso_U_11
_atom_site_aniso_U_22
_atom_site_aniso_U_33
_atom_site_aniso_U_23
_atom_site_aniso_U_13
_atom_site_aniso_U_12
Cd1 0.062(2) 0.060(2) 0.054(2) 0.000 0.000 0.000(2)
Cd2 0.0872(17) 0.0872(17) 0.0872(17) -0.0142(16) -0.0142(16) -0.0142(16)
Cd3 0.0709(15) 0.0709(15) 0.0709(15) -0.0060(14) 0.0060(14) 0.0060(14)
Cd4 0.087(2) 0.095(2) 0.080(2) -0.0162(15) 0.000(2) 0.000(2)
Cd5 0.114(3) 0.116(3) 0.098(3) -0.021(2) 0.013(2) 0.016(2)
Cd6 0.093(2) 0.091(2) 0.085(2) 0.004(2) 0.0164(16) 0.000(2)
Cd7 0.151(3) 0.151(3) 0.151(3) -0.031(3) 0.031(3) 0.031(3)
S1 0.092(6) 0.092(6) 0.092(6) -0.018(5) 0.018(5) 0.018(5)
S2 0.102(8) 0.097(8) 0.076(7) -0.022(6) 0.012(6) -0.002(7)
S3 0.124(11) 0.199(15) 0.133(11) -0.046(10) 0.025(9) 0.024(10)
S4 0.053(4) 0.053(4) 0.053(4) 0.002(4) 0.002(4) 0.002(4)
S5 0.082(8) 0.120(9) 0.105(9) -0.011(7) 0.023(7) -0.007(7)
S6 0.056(6) 0.084(7) 0.083(7) -0.002(6) 0.009(5) -0.002(5)
S7 0.056(6) 0.062(6) 0.049(5) -0.007(4) 0.011(4) 0.004(4)
S8 0.076(7) 0.113(9) 0.079(7) 0.008(6) -0.004(5) -0.004(7)

loop_
_atom_type_symbol
_atom_type_description
_atom_type_scat_dispersion_real
_atom_type_scat_dispersion_imag
_atom_type_scat_source
C C 0.0033 0.0016 'International Tables Vol C Tables 4.2.6.8 and 6.1.1.4'
H H 0.0000 0.0000 'International Tables Vol C Tables 4.2.6.8 and 6.1.1.4'
P P 0.1023 0.0942 'International Tables Vol C Tables 4.2.6.8 and 6.1.1.4'
S S 0.1246 0.1234 'International Tables Vol C Tables 4.2.6.8 and 6.1.1.4'
Cd Cd -0.8075 1.2024 'International Tables Vol C Tables 4.2.6.8 and 6.1.1.4'
O O 0.0106 0.0060 'International Tables Vol C Tables 4.2.6.8 and 6.1.1.4'
Se Se -0.0929 2.2259 'International Tables Vol C Tables 4.2.6.8 and 6.1.1.4'

loop_
_geom_angle_atom_site_label_1
_geom_angle_atom_site_label_2
_geom_angle_atom_site_label_3
_geom_angle
_geom_angle_site_symmetry_1
_geom_angle_site_symmetry_3
S7 Cd1 S7 108.1(4) 2_665 .
S7 Cd1 S4 108.2(2) 2_665 .
S7 Cd1 S4 110.7(2) . .
S7 Cd1 S4 110.7(2) 2_665 2_665
S7 Cd1 S4 108.2(2) . 2_665
S4 Cd1 S4 110.9(6) . 2_665
S4 Cd2 S6 110.8(2) . 2_665
S4 Cd2 S6 110.8(2) . 6_566
S6 Cd2 S6 108.1(3) 2_665 6_566
S4 Cd2 S6 110.8(2) . 10_656
S6 Cd2 S6 108.1(3) 2_665 10_656
S6 Cd2 S6 108.1(3) 6_566 10_656
S7 Cd3 S7 111.02(18) 7_665 10_656
S7 Cd3 S7 111.03(18) 7_665 .
S7 Cd3 S7 111.03(18) 10_656 .
S7 Cd3 S1 107.9(2) 7_665 .
S7 Cd3 S1 107.9(2) 10_656 .
S7 Cd3 S1 107.9(2) . .
S6 Cd4 S2 110.9(3) 10_656 .
S6 Cd4 S7 112.6(3) 10_656 .
S2 Cd4 S7 109.6(3) . .
S6 Cd4 S8 107.3(3) 10_656 2_665
S2 Cd4 S8 106.6(4) . 2_665
S7 Cd4 S8 109.6(3) . 2_665
S2 Cd5 S1 118.0(3) . .
S2 Cd5 S3 109.5(4) . .
S1 Cd5 S3 109.9(5) . .
S2 Cd5 S5 117.1(4) . .
S1 Cd5 S5 93.5(3) . .
S3 Cd5 S5 107.6(5) . .
S8 Cd6 S6 114.3(3) . .
S8 Cd6 S7 103.6(3) . .
S6 Cd6 S7 112.6(3) . .
S8 Cd6 S5 118.2(4) . .
S6 Cd6 S5 103.6(3) . .
S7 Cd6 S5 104.4(3) . .
O1 Cd7 S3 112.2(3) . 10_656
O1 Cd7 S3 112.2(3) . .
S3 Cd7 S3 106.6(4) 10_656 .
O1 Cd7 S3 112.2(3) . 7_665
S3 Cd7 S3 106.6(4) 10_656 7_665
S3 Cd7 S3 106.6(4) . 7_665
Cd5 S1 Cd5 108.8(4) 7_665 .
Cd5 S1 Cd5 108.8(4) 7_665 10_656
Cd5 S1 Cd5 108.8(4) . 10_656
Cd5 S1 Cd3 110.1(4) 7_665 .
Cd5 S1 Cd3 110.1(4) . .
Cd5 S1 Cd3 110.1(4) 10_656 .
C41 S2 Cd5 96.0(7) . .
C41 S2 Cd4 107.4(7) . .
Cd5 S2 Cd4 106.7(4) . .
C11 S3 Cd5 104.2(9) . .
C11 S3 Cd7 106.6(9) . .
Cd5 S3 Cd7 112.4(6) . .
Cd2 S4 Cd1 110.2(3) . 9
Cd2 S4 Cd1 110.2(3) . 5
Cd1 S4 Cd1 108.7(3) 9 5
Cd2 S4 Cd1 110.2(3) . .
Cd1 S4 Cd1 108.7(3) 9 .
Cd1 S4 Cd1 108.7(3) 5 .
C21 S5 Cd6 115.6(8) . .
C21 S5 Cd5 110.2(8) . .
Cd6 S5 Cd5 110.6(4) . .
Cd4 S6 Cd6 107.5(4) 7_665 .
Cd4 S6 Cd2 111.1(4) 7_665 2_665
Cd6 S6 Cd2 105.6(3) . 2_665
Cd3 S7 Cd1 107.1(3) . .
Cd3 S7 Cd6 108.0(3) . .
Cd1 S7 Cd6 111.3(3) . .
Cd3 S7 Cd4 110.0(3) . .
Cd1 S7 Cd4 107.1(3) . .
Cd6 S7 Cd4 113.1(3) . .
C31 S8 Cd6 107.8(8) . .
C31 S8 Cd4 100.3(6) . 2_665
Cd6 S8 Cd4 107.9(4) . 2_665
C12 C11 C16 120.0 . .
C12 C11 S3 120.1(11) . .
C16 C11 S3 119.4(11) . .
C13 C12 C11 120.0 . .
C12 C13 C14 120.0 . .
C15 C14 C13 120.0 . .
C16 C15 C14 120.0 . .
C15 C16 C11 120.0 . .
C26 C21 C22 111.9 . .
C26 C21 S5 123.7(8) . .
C22 C21 S5 123.2(7) . .
C23 C22 C21 124.2 . .
C24 C23 C22 116.0 . .
C23 C24 C25 128.3 . .
C24 C25 C26 107.3 . .
C21 C26 C25 132.3 . .
C32 C31 C36 128.9 . .
C32 C31 S8 111.3(8) . .
C36 C31 S8 119.8(9) . .
C31 C32 C33 115.3 . .
C32 C33 C34 121.4 . .
C33 C34 C35 119.4 . .
C34 C35 C36 122.6 . .
C31 C36 C35 112.3 . .
C46 C41 C42 119.8 . .
C46 C41 S2 120.1(7) . .
C42 C41 S2 120.0(7) . .
C41 C42 C43 111.2 . .
C44 C43 C42 131.7 . .
C43 C44 C45 114.1 . .
C44 C45 C46 116.5 . .
C41 C46 C45 126.8 . .

loop_
_geom_bond_atom_site_label_1
_geom_bond_atom_site_label_2
_geom_bond_distance
_geom_bond_site_symmetry_2
Cd1 S7 2.531(8) 2_665
Cd1 S7 2.531(8) .
Cd1 S4 2.541(5) .
Cd1 S4 2.541(5) 2_665
Cd2 S4 2.523(14) .
Cd2 S6 2.536(9) 2_665
Cd2 S6 2.536(9) 6_566
Cd2 S6 2.536(9) 10_656
Cd3 S7 2.538(8) 7_665
Cd3 S7 2.538(8) 10_656
Cd3 S7 2.538(8) .
Cd3 S1 2.526(17) .
Cd4 S6 2.460(10) 10_656
Cd4 S2 2.566(10) .
Cd4 S7 2.571(8) .
Cd4 S8 2.582(11) 2_665
Cd5 S2 2.537(12) .
Cd5 S1 2.525(7) .
Cd5 S3 2.536(14) .
Cd5 S5 2.555(12) .
Cd6 S8 2.529(10) .
Cd6 S6 2.533(10) .
Cd6 S7 2.553(8) .
Cd6 S5 2.564(12) .
Cd7 O1 2.48(4) .
Cd7 S3 2.551(16) 10_656
Cd7 S3 2.551(16) .
Cd7 S3 2.551(16) 7_665
S1 Cd5 2.525(7) 7_665
S1 Cd5 2.525(7) 10_656
S2 C41 1.83(2) .
S3 C11 1.94(3) .
S4 Cd1 2.541(5) 9
S4 Cd1 2.541(5) 5
S5 C21 1.79(3) .
S6 Cd4 2.460(10) 7_665
S6 Cd2 2.536(9) 2_665
S8 C31 1.79(2) .
S8 Cd4 2.582(11) 2_665
C11 C12 1.3900 .
C11 C16 1.3900 .
C12 C13 1.3900 .
C13 C14 1.3900 .
C14 C15 1.3900 .
C15 C16 1.3900 .
C21 C26 1.3035 .
C21 C22 1.3142 .
C22 C23 1.3125 .
C23 C24 1.3012 .
C24 C25 1.3262 .
C25 C26 1.3335 .
C31 C32 1.3640 .
C31 C36 1.3784 .
C32 C33 1.3682 .
C33 C34 1.3768 .
C34 C35 1.3916 .
C35 C36 1.3940 .
C41 C46 1.3846 .
C41 C42 1.3849 .
C42 C43 1.4160 .
C43 C44 1.3919 .
C44 C45 1.3949 .
C45 C46 1.3986 .
